data_9001278
loop_
_publ_author_name
'Ross, N. L.'
'Shu, J. F.'
'Hazen, R. M.'
'Gasparik, T.'

_publ_section_title
;
 High-pressure crystal chemistry of stishovite
 P = 2.5 Gpa
;
_journal_name_full 'American Mineralogist'
_journal_page_first 739
_journal_page_last 747
_journal_volume 75
_journal_year 1990
_chemical_formula_sum 'O2 Si'
_chemical_name_mineral Stishovite
_space_group_IT_number 136
_symmetry_space_group_name_Hall '-P 4n 2n'
_symmetry_space_group_name_H-M 'P 42/m n m'
_cell_angle_alpha 90
_cell_angle_beta 90
_cell_angle_gamma 90
_cell_length_a 4.1667
_cell_length_b 4.1667
_cell_length_c 2.6645
_cell_formula_units_Z 2
_cell_volume 46.259
_database_code_amcsd 0001308
_diffrn_ambient_pressure 2.5e+06
_exptl_crystal_density_diffrn 4.314
_cod_original_formula_sum 'Si O2'
_cod_database_code 9001278

loop_
_space_group_symop_operation_xyz
x,y,z
-y,-x,z
y,x,-z
1/2+y,1/2-x,1/2-z
1/2-y,1/2+x,1/2+z
1/2+x,1/2-y,1/2+z
1/2-x,1/2+y,1/2-z
x,y,-z
-x,-y,z
y,x,z
-y,-x,-z
1/2-y,1/2+x,1/2-z
1/2+y,1/2-x,1/2+z
1/2-x,1/2+y,1/2+z
1/2+x,1/2-y,1/2-z
-x,-y,-z

loop_
_atom_site_label
_atom_site_fract_x
_atom_site_fract_y
_atom_site_fract_z
_atom_site_U_iso_or_equiv
Si 0.00000 0.00000 0.00000 0.00367
O 0.30610 0.30610 0.00000 0.00279

loop_
_cod_related_entry_id
_cod_related_entry_database
_cod_related_entry_code
1 ChemSpider 21241293
2 AMCSD 0001308
